data_7241102
loop_
_publ_author_name
'Alvarez-Lorenzo, Carmen'
'Castineiras, Alfonso'
'Frontera, Antonio'
'Garcia-Santos, Isabel'
'Gonz\'alez-P\'erez, Josefa Maria'
'Niclos-Gutierrez, Juan'
'Rodr\'iguez-Gonz\'alez, Iria'
'Vilchez, Esther'
'Zar\;eba, Jan Kazimierz'

_publ_section_title
;
 Recurrent motifs in pharmaceutical cocrystals involving Glycolic acid:
 X-ray characterization, Hirshfeld surface analysis and DFT calculations
;
_journal_name_full CrystEngComm
_journal_paper_doi 10.1039/D0CE01064B
_journal_year 2020
_chemical_formula_moiety 'C2 H4 O3, C2 H3 O3, H4 N'
_chemical_formula_sum 'C4 H11 N O6'
_chemical_formula_weight 169.14
_space_group_crystal_system monoclinic
_space_group_IT_number 14
_space_group_name_Hall '-P 2ybc'
_space_group_name_H-M_alt 'P 1 21/c 1'
_atom_sites_solution_hydrogens difmap
_atom_sites_solution_primary direct
_atom_sites_solution_secondary difmap
_audit_creation_method SHELXL-2013
_audit_update_record
;
2019-07-04 deposited with the CCDC.	2020-08-21 downloaded from the CCDC.
;
_cell_angle_alpha 90
_cell_angle_beta 109.012(2)
_cell_angle_gamma 90
_cell_formula_units_Z 4
_cell_length_a 3.81770(10)
_cell_length_b 18.7165(7)
_cell_length_c 10.7428(4)
_cell_measurement_reflns_used 1964
_cell_measurement_temperature 100(2)
_cell_measurement_theta_max 74.46
_cell_measurement_theta_min 4.725
_cell_volume 725.74(4)
_computing_cell_refinement 'APEX3 Software (Bruker, 2018)'
_computing_data_collection 'APEX3 Software (Bruker, 2018)'
_computing_data_reduction 'APEX3 Software (Bruker, 2018)'
_computing_molecular_graphics 'PLATON (Spek, 2009)'
_computing_publication_material 'SHELXL-2013 (Sheldrick, 2013)'
_computing_structure_refinement 'SHELXL-2013 (Sheldrick, 2013)'
_computing_structure_solution 'SHELXS-2013 (Sheldrick, 2013)'
_diffrn_ambient_temperature 100(2)
_diffrn_measured_fraction_theta_full 0.998
_diffrn_measured_fraction_theta_max 1.000
_diffrn_measurement_device_type 'Bruker D8 VENTURE PHOTON III-14'
_diffrn_measurement_method 'omega and phi'
_diffrn_radiation_type CuK\a
_diffrn_radiation_wavelength 1.54178
_diffrn_reflns_av_R_equivalents 0.0438
_diffrn_reflns_av_unetI/netI 0.0206
_diffrn_reflns_Laue_measured_fraction_full 0.998
_diffrn_reflns_Laue_measured_fraction_max 1.000
_diffrn_reflns_limit_h_max 4
_diffrn_reflns_limit_h_min -4
_diffrn_reflns_limit_k_max 23
_diffrn_reflns_limit_k_min -23
_diffrn_reflns_limit_l_max 13
_diffrn_reflns_limit_l_min -13
_diffrn_reflns_number 15809
_diffrn_reflns_point_group_measured_fraction_full 0.998
_diffrn_reflns_point_group_measured_fraction_max 1.000
_diffrn_reflns_theta_full 67.679
_diffrn_reflns_theta_max 74.522
_diffrn_reflns_theta_min 4.725
_diffrn_source 'microfocus sealed tube'
_exptl_absorpt_coefficient_mu 1.303
_exptl_absorpt_correction_T_max 1.000
_exptl_absorpt_correction_T_min 0.906
_exptl_absorpt_correction_type multi-scan
_exptl_absorpt_process_details SADABS
_exptl_crystal_colour Colourless
_exptl_crystal_density_diffrn 1.548
_exptl_crystal_description plate
_exptl_crystal_F_000 360
_exptl_crystal_size_max 0.150
_exptl_crystal_size_mid 0.110
_exptl_crystal_size_min 0.080
_refine_diff_density_max 0.328
_refine_diff_density_min -0.218
_refine_diff_density_rms 0.046
_refine_ls_extinction_method none
_refine_ls_goodness_of_fit_ref 1.084
_refine_ls_hydrogen_treatment constr
_refine_ls_matrix_type full
_refine_ls_number_parameters 100
_refine_ls_number_reflns 1487
_refine_ls_number_restraints 0
_refine_ls_restrained_S_all 1.084
_refine_ls_R_factor_all 0.0302
_refine_ls_R_factor_gt 0.0284
_refine_ls_shift/su_max 0.000
_refine_ls_shift/su_mean 0.000
_refine_ls_structure_factor_coef Fsqd
_refine_ls_weighting_details 'w=1/[\s^2^(Fo^2^)+(0.0314P)^2^+0.3407P] where P=(Fo^2^+2Fc^2^)/3'
_refine_ls_weighting_scheme calc
_refine_ls_wR_factor_gt 0.0735
_refine_ls_wR_factor_ref 0.0748
_reflns_Friedel_coverage 0.000
_reflns_number_gt 1391
_reflns_number_total 1487
_reflns_threshold_expression 'I > 2\s(I)'
_cod_data_source_file d0ce01064b2.cif
_cod_data_source_block 19ac01
_cod_original_sg_symbol_H-M 'P 21/c'
_cod_database_code 7241102
_shelx_space_group_comment
;
The symmetry employed for this shelxl refinement is uniquely defined
by the following loop, which should always be used as a source of
symmetry information in preference to the above space-group names.
They are only intended as comments.
;
_shelx_estimated_absorpt_t_min 0.829
_shelx_estimated_absorpt_t_max 0.903
_shelxl_version_number 2013-3

loop_
_space_group_symop_operation_xyz
'x, y, z'
'-x, y+1/2, -z+1/2'
'-x, -y, -z'
'x, -y-1/2, z-1/2'

loop_
_atom_site_label
_atom_site_type_symbol
_atom_site_fract_x
_atom_site_fract_y
_atom_site_fract_z
_atom_site_U_iso_or_equiv
_atom_site_adp_type
_atom_site_occupancy
_atom_site_site_symmetry_order
_atom_site_calc_flag
_atom_site_refinement_flags_posn
_atom_site_refinement_flags_adp
_atom_site_refinement_flags_occupancy
_atom_site_disorder_assembly
_atom_site_disorder_group
O21 O 0.2256(2) -0.03870(4) 0.32859(8) 0.0186(2) Uani 1 1 d . . . . .
H21 H 0.1217 -0.0785 0.2795 0.028 Uiso 1 1 d R U . . .
O22 O 0.2938(2) 0.00705(4) 0.14431(8) 0.0159(2) Uani 1 1 d . . . . .
O23 O 0.6402(2) 0.12470(4) 0.27654(8) 0.0159(2) Uani 1 1 d . . . . .
H23 H 0.5385 0.1630 0.2802 0.024 Uiso 1 1 d R U . . .
C3 C 0.3320(3) 0.01070(6) 0.26130(11) 0.0130(2) Uani 1 1 d . . . . .
C4 C 0.5099(3) 0.07345(6) 0.34735(11) 0.0143(2) Uani 1 1 d . . . . .
H4A H 0.3267 0.0960 0.3823 0.017 Uiso 1 1 calc R U . . .
H4B H 0.7194 0.0562 0.4230 0.017 Uiso 1 1 calc R U . . .
O11 O 0.0663(2) 0.35281(4) 0.30605(8) 0.0154(2) Uani 1 1 d . . . . .
O12 O 0.2975(2) 0.24333(4) 0.31943(8) 0.0163(2) Uani 1 1 d . . . . .
O13 O 0.2221(2) 0.23897(4) 0.06190(8) 0.0156(2) Uani 1 1 d . . . . .
H13 H 0.2242 0.2468 -0.0138 0.023 Uiso 1 1 d R U . . .
C1 C 0.1636(3) 0.29788(6) 0.25508(11) 0.0120(2) Uani 1 1 d . . . . .
C2 C 0.1126(3) 0.30289(6) 0.10907(10) 0.0131(2) Uani 1 1 d . . . . .
H2A H -0.1510 0.3127 0.0596 0.016 Uiso 1 1 calc R U . . .
H2B H 0.2616 0.3432 0.0937 0.016 Uiso 1 1 calc R U . . .
N1 N 0.7169(3) 0.11751(5) 0.02493(9) 0.0148(2) Uani 1 1 d . . . . .
H1 H 0.8135 0.0766 0.0033 0.018 Uiso 1 1 d R U . . .
H2 H 0.8687 0.1557 0.0331 0.018 Uiso 1 1 d R U . . .
H3 H 0.6650 0.1130 0.1040 0.018 Uiso 1 1 d R U . . .
H4 H 0.5006 0.1279 -0.0418 0.018 Uiso 1 1 d R U . . .

loop_
_atom_site_aniso_label
_atom_site_aniso_U_11
_atom_site_aniso_U_22
_atom_site_aniso_U_33
_atom_site_aniso_U_23
_atom_site_aniso_U_13
_atom_site_aniso_U_12
O21 0.0297(5) 0.0132(4) 0.0140(4) -0.0008(3) 0.0088(3) -0.0069(3)
O22 0.0223(4) 0.0141(4) 0.0123(4) -0.0004(3) 0.0068(3) 0.0007(3)
O23 0.0238(4) 0.0087(4) 0.0188(4) 0.0007(3) 0.0121(3) 0.0002(3)
C3 0.0135(5) 0.0115(5) 0.0145(5) 0.0007(4) 0.0055(4) 0.0022(4)
C4 0.0194(6) 0.0122(5) 0.0130(5) 0.0000(4) 0.0078(4) -0.0018(4)
O11 0.0217(4) 0.0122(4) 0.0133(4) -0.0006(3) 0.0074(3) 0.0034(3)
O12 0.0259(4) 0.0119(4) 0.0134(4) 0.0021(3) 0.0094(3) 0.0037(3)
O13 0.0259(4) 0.0121(4) 0.0120(4) -0.0009(3) 0.0103(3) 0.0011(3)
C1 0.0136(5) 0.0104(5) 0.0136(5) -0.0006(4) 0.0064(4) -0.0014(4)
C2 0.0173(5) 0.0112(5) 0.0120(5) -0.0003(4) 0.0062(4) 0.0011(4)
N1 0.0190(5) 0.0121(5) 0.0155(5) 0.0006(4) 0.0085(4) 0.0014(4)

loop_
_atom_type_symbol
_atom_type_description
_atom_type_scat_dispersion_real
_atom_type_scat_dispersion_imag
_atom_type_scat_source
C C 0.0181 0.0091 'International Tables Vol C Tables 4.2.6.8 and 6.1.1.4'
H H 0.0000 0.0000 'International Tables Vol C Tables 4.2.6.8 and 6.1.1.4'
N N 0.0311 0.0180 'International Tables Vol C Tables 4.2.6.8 and 6.1.1.4'
O O 0.0492 0.0322 'International Tables Vol C Tables 4.2.6.8 and 6.1.1.4'

loop_
_geom_angle_atom_site_label_1
_geom_angle_atom_site_label_2
_geom_angle_atom_site_label_3
_geom_angle
_geom_angle_site_symmetry_1
_geom_angle_site_symmetry_3
_geom_angle_publ_flag
C3 O21 H21 113.9 . . ?
C4 O23 H23 108.2 . . ?
O22 C3 O21 124.89(10) . . ?
O22 C3 C4 123.55(10) . . ?
O21 C3 C4 111.55(9) . . ?
O23 C4 C3 111.43(9) . . ?
O23 C4 H4A 109.3 . . ?
C3 C4 H4A 109.3 . . ?
O23 C4 H4B 109.3 . . ?
C3 C4 H4B 109.3 . . ?
H4A C4 H4B 108.0 . . ?
C2 O13 H13 107.5 . . ?
O12 C1 O11 123.14(10) . . ?
O12 C1 C2 121.00(10) . . ?
O11 C1 C2 115.86(9) . . ?
O13 C2 C1 111.36(9) . . ?
O13 C2 H2A 109.4 . . ?
C1 C2 H2A 109.4 . . ?
O13 C2 H2B 109.4 . . ?
C1 C2 H2B 109.4 . . ?
H2A C2 H2B 108.0 . . ?
H1 N1 H2 112.9 . . ?
H1 N1 H3 112.2 . . ?
H2 N1 H3 107.4 . . ?
H1 N1 H4 108.3 . . ?
H2 N1 H4 107.0 . . ?
H3 N1 H4 108.9 . . ?

loop_
_geom_bond_atom_site_label_1
_geom_bond_atom_site_label_2
_geom_bond_distance
_geom_bond_site_symmetry_2
_geom_bond_publ_flag
O21 C3 1.3166(14) . ?
O21 H21 0.9238 . ?
O22 C3 1.2192(14) . ?
O23 C4 1.4116(13) . ?
O23 H23 0.8225 . ?
C3 C4 1.5120(15) . ?
C4 H4A 0.9900 . ?
C4 H4B 0.9900 . ?
O11 C1 1.2756(14) . ?
O12 C1 1.2455(14) . ?
O13 C2 1.4144(13) . ?
O13 H13 0.8291 . ?
C1 C2 1.5192(14) . ?
C2 H2A 0.9900 . ?
C2 H2B 0.9900 . ?
N1 H1 0.9126 . ?
N1 H2 0.9066 . ?
N1 H3 0.9372 . ?
N1 H4 0.9208 . ?

loop_
_geom_hbond_atom_site_label_D
_geom_hbond_atom_site_label_H
_geom_hbond_atom_site_label_A
_geom_hbond_distance_DH
_geom_hbond_distance_HA
_geom_hbond_distance_DA
_geom_hbond_angle_DHA
_geom_hbond_site_symmetry_A
O21 H21 O11 0.92 1.61 2.5312(11) 179.0 2_545
O23 H23 O12 0.82 1.88 2.6921(11) 168.7 .
C4 H4B O21 0.99 2.63 3.3574(14) 130.6 3_656
O13 H13 O11 0.83 2.61 3.1296(11) 121.9 4_565
O13 H13 O12 0.83 1.91 2.7326(11) 171.3 4_565
N1 H1 O22 0.91 2.35 2.9882(12) 126.5 1_655
N1 H1 O22 0.91 2.17 2.9485(12) 142.7 3_655
N1 H2 O13 0.91 2.02 2.9233(12) 176.7 1_655
N1 H3 O22 0.94 2.56 3.1427(12) 121.0 .
N1 H3 O23 0.94 1.90 2.8152(12) 165.3 .
N1 H4 O11 0.92 1.95 2.8639(13) 174.8 4_565

loop_
_geom_torsion_atom_site_label_1
_geom_torsion_atom_site_label_2
_geom_torsion_atom_site_label_3
_geom_torsion_atom_site_label_4
_geom_torsion
_geom_torsion_site_symmetry_1
_geom_torsion_site_symmetry_2
_geom_torsion_site_symmetry_3
_geom_torsion_site_symmetry_4
_geom_torsion_publ_flag
O22 C3 C4 O23 -2.89(15) . . . . ?
O21 C3 C4 O23 177.07(9) . . . . ?
O12 C1 C2 O13 2.03(14) . . . . ?
O11 C1 C2 O13 -178.95(9) . . . . ?
